data_4334027
loop_
_publ_author_name
'Wen Zhou'
'Addison N. Desnoyer'
'James A. Bailey'
'Brian O. Patrick'
'Kevin M. Smith'

_publ_section_title
;
 Direct Synthesis of Ligand-Based Radicals by the Addition of Bipyridine
 to Chromium(II) Compounds
;
_journal_name_full 'Inorganic Chemistry'
_journal_page_first 2271
_journal_page_last 2273
_journal_paper_doi 10.1021/ic302590g
_journal_volume 52
_journal_year 2013
_chemical_formula_sum 'C20 H18 Cr N2'
_chemical_formula_weight 338.36
_chemical_name_systematic
;
 ?
;
_space_group_IT_number 14
_symmetry_cell_setting monoclinic
_symmetry_space_group_name_Hall '-P 2yn'
_symmetry_space_group_name_H-M 'P 1 21/n 1'
_atom_sites_solution_hydrogens geom
_atom_sites_solution_primary direct
_atom_sites_solution_secondary difmap
_audit_creation_method SHELXL-97
_cell_angle_alpha 90.00
_cell_angle_beta 91.950(2)
_cell_angle_gamma 90.00
_cell_formula_units_Z 4
_cell_length_a 7.4323(4)
_cell_length_b 11.9141(6)
_cell_length_c 17.8562(10)
_cell_measurement_reflns_used 9882
_cell_measurement_temperature 173(2)
_cell_measurement_theta_max 28.053
_cell_measurement_theta_min 2.8515
_cell_volume 1580.24(15)
_computing_structure_refinement 'SHELXL-97 (Sheldrick, 1997)'
_diffrn_ambient_temperature 173(2)
_diffrn_measured_fraction_theta_full 0.998
_diffrn_measured_fraction_theta_max 0.998
_diffrn_measurement_device_type 'Bruker X8 APEX II'
_diffrn_measurement_method 'area detector'
_diffrn_radiation_monochromator graphite
_diffrn_radiation_source 'fine-focus sealed tube'
_diffrn_radiation_type MoK\a
_diffrn_radiation_wavelength 0.71073
_diffrn_reflns_av_R_equivalents 0.0310
_diffrn_reflns_av_sigmaI/netI 0.0231
_diffrn_reflns_limit_h_max 8
_diffrn_reflns_limit_h_min -9
_diffrn_reflns_limit_k_max 15
_diffrn_reflns_limit_k_min -15
_diffrn_reflns_limit_l_max 23
_diffrn_reflns_limit_l_min -22
_diffrn_reflns_number 21458
_diffrn_reflns_theta_full 28.07
_diffrn_reflns_theta_max 28.07
_diffrn_reflns_theta_min 2.06
_exptl_absorpt_coefficient_mu 0.724
_exptl_absorpt_correction_T_max 0.853
_exptl_absorpt_correction_T_min 0.755
_exptl_absorpt_correction_type multi-scan
_exptl_crystal_colour black
_exptl_crystal_density_diffrn 1.422
_exptl_crystal_description prism
_exptl_crystal_F_000 704
_exptl_crystal_size_max 0.540
_exptl_crystal_size_mid 0.440
_exptl_crystal_size_min 0.220
_refine_diff_density_max 0.446
_refine_diff_density_min -0.496
_refine_diff_density_rms 0.057
_refine_ls_extinction_method none
_refine_ls_goodness_of_fit_ref 1.044
_refine_ls_hydrogen_treatment constr
_refine_ls_matrix_type full
_refine_ls_number_parameters 208
_refine_ls_number_reflns 3834
_refine_ls_number_restraints 0
_refine_ls_restrained_S_all 1.044
_refine_ls_R_factor_all 0.0354
_refine_ls_R_factor_gt 0.0300
_refine_ls_shift/su_max 0.001
_refine_ls_shift/su_mean 0.000
_refine_ls_structure_factor_coef Fsqd
_refine_ls_weighting_details 'calc w=1/[\s^2^(Fo^2^)+(0.0406P)^2^+0.9347P] where P=(Fo^2^+2Fc^2^)/3'
_refine_ls_weighting_scheme calc
_refine_ls_wR_factor_gt 0.0783
_refine_ls_wR_factor_ref 0.0816
_reflns_number_gt 3396
_reflns_number_total 3834
_reflns_threshold_expression >2sigma(I)
_cod_data_source_file ic302590g_si_002_4.cif
_cod_data_source_block 3_Cp2Cr_Bpy
_cod_original_sg_symbol_H-M 'P 21/n'
_cod_database_code 4334027

loop_
_symmetry_equiv_pos_as_xyz
'x, y, z'
'-x+1/2, y+1/2, -z+1/2'
'-x, -y, -z'
'x-1/2, -y-1/2, z-1/2'

loop_
_atom_site_label
_atom_site_type_symbol
_atom_site_fract_x
_atom_site_fract_y
_atom_site_fract_z
_atom_site_U_iso_or_equiv
_atom_site_adp_type
_atom_site_occupancy
_atom_site_symmetry_multiplicity
_atom_site_calc_flag
_atom_site_refinement_flags
C1 C 0.5018(2) -0.07938(13) 0.60734(8) 0.0171(3) Uani 1 1 d .
H1 H 0.4396 -0.0676 0.5606 0.021 Uiso 1 1 calc R
C2 C 0.6285(2) -0.16241(13) 0.61212(9) 0.0203(3) Uani 1 1 d .
H2 H 0.6507 -0.2084 0.5700 0.024 Uiso 1 1 calc R
C3 C 0.7256(2) -0.17883(13) 0.68037(9) 0.0201(3) Uani 1 1 d .
H3 H 0.8158 -0.2352 0.6847 0.024 Uiso 1 1 calc R
C4 C 0.68812(19) -0.11245(12) 0.74019(9) 0.0170(3) Uani 1 1 d .
H4 H 0.7535 -0.1220 0.7864 0.020 Uiso 1 1 calc R
C5 C 0.55299(18) -0.02990(12) 0.73364(8) 0.0137(3) Uani 1 1 d .
C6 C 0.49440(18) 0.03869(12) 0.79349(8) 0.0141(3) Uani 1 1 d .
C7 C 0.5659(2) 0.03640(13) 0.86765(8) 0.0187(3) Uani 1 1 d .
H7 H 0.6625 -0.0128 0.8808 0.022 Uiso 1 1 calc R
C8 C 0.4956(2) 0.10539(13) 0.92052(9) 0.0220(3) Uani 1 1 d .
H8 H 0.5423 0.1041 0.9707 0.026 Uiso 1 1 calc R
C9 C 0.3535(2) 0.17817(13) 0.89971(9) 0.0220(3) Uani 1 1 d .
H9 H 0.3040 0.2271 0.9356 0.026 Uiso 1 1 calc R
C10 C 0.2875(2) 0.17781(12) 0.82743(8) 0.0182(3) Uani 1 1 d .
H10 H 0.1911 0.2271 0.8142 0.022 Uiso 1 1 calc R
C11 C 0.50668(19) 0.23631(12) 0.65311(8) 0.0153(3) Uani 1 1 d .
H11 H 0.6113 0.2199 0.6881 0.018 Uiso 1 1 calc R
C12 C 0.42088(19) 0.34226(13) 0.67082(9) 0.0178(3) Uani 1 1 d .
H12 H 0.3759 0.3621 0.7182 0.021 Uiso 1 1 calc R
C13 C 0.4152(2) 0.40880(13) 0.60847(9) 0.0217(3) Uani 1 1 d .
H13 H 0.3613 0.4810 0.6047 0.026 Uiso 1 1 calc R
C14 C 0.5042(2) 0.35137(14) 0.54975(9) 0.0225(3) Uani 1 1 d .
H14 H 0.5205 0.3794 0.5006 0.027 Uiso 1 1 calc R
C15 C 0.5617(2) 0.24903(13) 0.57645(8) 0.0183(3) Uani 1 1 d .
H15 H 0.6271 0.1952 0.5491 0.022 Uiso 1 1 calc R
C16 C -0.0097(2) 0.10197(15) 0.67194(10) 0.0256(4) Uani 1 1 d .
H16 H -0.0680 0.0863 0.7173 0.031 Uiso 1 1 calc R
C17 C 0.0351(2) 0.20945(15) 0.64520(10) 0.0246(3) Uani 1 1 d .
H17 H 0.0121 0.2788 0.6693 0.030 Uiso 1 1 calc R
C18 C 0.1202(2) 0.19588(14) 0.57622(9) 0.0217(3) Uani 1 1 d .
H18 H 0.1653 0.2544 0.5460 0.026 Uiso 1 1 calc R
C19 C 0.1264(2) 0.08023(15) 0.56030(9) 0.0218(3) Uani 1 1 d .
H19 H 0.1754 0.0471 0.5171 0.026 Uiso 1 1 calc R
C20 C 0.0469(2) 0.02195(14) 0.61988(10) 0.0242(3) Uani 1 1 d .
H20 H 0.0341 -0.0571 0.6239 0.029 Uiso 1 1 calc R
N001 N 0.35369(16) 0.10971(10) 0.77326(7) 0.0138(2) Uani 1 1 d .
N002 N 0.45998(16) -0.01233(10) 0.66642(7) 0.0131(2) Uani 1 1 d .
Cr01 Cr 0.29052(3) 0.114679(19) 0.664546(12) 0.01170(8) Uani 1 1 d .

loop_
_atom_site_aniso_label
_atom_site_aniso_U_11
_atom_site_aniso_U_22
_atom_site_aniso_U_33
_atom_site_aniso_U_23
_atom_site_aniso_U_13
_atom_site_aniso_U_12
C1 0.0198(7) 0.0174(7) 0.0142(7) -0.0015(6) 0.0017(5) 0.0002(6)
C2 0.0241(7) 0.0168(7) 0.0205(7) -0.0023(6) 0.0081(6) 0.0018(6)
C3 0.0175(7) 0.0166(7) 0.0265(8) 0.0022(6) 0.0064(6) 0.0044(6)
C4 0.0142(6) 0.0174(7) 0.0193(7) 0.0039(6) 0.0010(5) 0.0002(5)
C5 0.0134(6) 0.0126(6) 0.0150(7) 0.0013(5) 0.0007(5) -0.0022(5)
C6 0.0153(6) 0.0124(6) 0.0146(7) 0.0011(5) 0.0009(5) -0.0025(5)
C7 0.0218(7) 0.0169(7) 0.0171(7) 0.0023(6) -0.0031(6) -0.0040(6)
C8 0.0339(9) 0.0198(8) 0.0121(7) 0.0003(6) -0.0018(6) -0.0097(6)
C9 0.0319(8) 0.0171(7) 0.0176(7) -0.0038(6) 0.0082(6) -0.0056(6)
C10 0.0218(7) 0.0145(7) 0.0186(7) -0.0013(6) 0.0066(6) -0.0001(6)
C11 0.0139(6) 0.0152(7) 0.0166(7) -0.0005(5) -0.0013(5) -0.0027(5)
C12 0.0157(6) 0.0171(7) 0.0206(7) -0.0046(6) 0.0019(5) -0.0020(6)
C13 0.0200(7) 0.0151(7) 0.0298(9) 0.0015(6) 0.0000(6) 0.0011(6)
C14 0.0256(8) 0.0219(8) 0.0201(8) 0.0044(6) 0.0032(6) -0.0028(6)
C15 0.0172(7) 0.0178(7) 0.0202(7) -0.0014(6) 0.0037(6) -0.0018(5)
C16 0.0110(7) 0.0381(10) 0.0276(9) 0.0038(7) 0.0002(6) -0.0023(6)
C17 0.0145(7) 0.0260(8) 0.0330(9) -0.0034(7) -0.0049(6) 0.0070(6)
C18 0.0161(7) 0.0242(8) 0.0241(8) 0.0069(6) -0.0077(6) 0.0007(6)
C19 0.0178(7) 0.0286(8) 0.0185(7) -0.0018(6) -0.0066(6) -0.0016(6)
C20 0.0172(7) 0.0236(8) 0.0312(9) 0.0014(7) -0.0068(6) -0.0072(6)
N001 0.0145(5) 0.0134(6) 0.0137(6) 0.0003(4) 0.0021(4) -0.0005(4)
N002 0.0140(5) 0.0132(6) 0.0120(6) -0.0001(4) 0.0007(4) -0.0009(4)
Cr01 0.01059(12) 0.01240(13) 0.01203(12) -0.00011(8) -0.00053(8) 0.00014(8)

loop_
_atom_type_symbol
_atom_type_description
_atom_type_scat_dispersion_real
_atom_type_scat_dispersion_imag
_atom_type_scat_source
C C 0.0033 0.0016 'International Tables Vol C Tables 4.2.6.8 and 6.1.1.4'
H H 0.0000 0.0000 'International Tables Vol C Tables 4.2.6.8 and 6.1.1.4'
N N 0.0061 0.0033 'International Tables Vol C Tables 4.2.6.8 and 6.1.1.4'
Cr Cr 0.3209 0.6236 'International Tables Vol C Tables 4.2.6.8 and 6.1.1.4'

loop_
_geom_angle_atom_site_label_1
_geom_angle_atom_site_label_2
_geom_angle_atom_site_label_3
_geom_angle
C2 C1 N002 123.30(14)
C2 C1 H1 118.3
N002 C1 H1 118.4
C1 C2 C3 119.09(14)
C1 C2 H2 120.5
C3 C2 H2 120.5
C4 C3 C2 118.96(14)
C4 C3 H3 120.5
C2 C3 H3 120.5
C3 C4 C5 120.24(14)
C3 C4 H4 119.9
C5 C4 H4 119.9
N002 C5 C4 120.86(13)
N002 C5 C6 114.10(12)
C4 C5 C6 125.00(13)
N001 C6 C7 120.95(13)
N001 C6 C5 113.73(12)
C7 C6 C5 125.31(13)
C8 C7 C6 119.70(15)
C8 C7 H7 120.1
C6 C7 H7 120.1
C7 C8 C9 119.26(14)
C7 C8 H8 120.4
C9 C8 H8 120.4
C10 C9 C8 119.37(14)
C10 C9 H9 120.3
C8 C9 H9 120.3
C9 C10 N001 122.98(14)
C9 C10 H10 118.5
N001 C10 H10 118.5
C15 C11 C12 104.75(13)
C15 C11 Cr01 112.99(10)
C12 C11 Cr01 103.11(9)
C15 C11 H11 111.8
C12 C11 H11 111.8
Cr01 C11 H11 111.8
C13 C12 C11 109.16(13)
C13 C12 H12 125.4
C11 C12 H12 125.4
C12 C13 C14 108.48(14)
C12 C13 H13 125.8
C14 C13 H13 125.8
C15 C14 C13 108.44(14)
C15 C14 H14 125.8
C13 C14 H14 125.8
C14 C15 C11 109.04(14)
C14 C15 H15 125.5
C11 C15 H15 125.5
C20 C16 C17 108.20(15)
C20 C16 Cr01 71.73(9)
C17 C16 Cr01 70.87(9)
C20 C16 H16 125.9
C17 C16 H16 125.9
Cr01 C16 H16 123.1
C16 C17 C18 108.00(15)
C16 C17 Cr01 72.34(9)
C18 C17 Cr01 70.88(9)
C16 C17 H17 126.0
C18 C17 H17 126.0
Cr01 C17 H17 122.5
C19 C18 C17 107.87(15)
C19 C18 Cr01 72.18(9)
C17 C18 Cr01 71.98(9)
C19 C18 H18 126.1
C17 C18 H18 126.1
Cr01 C18 H18 121.5
C18 C19 C20 108.10(15)
C18 C19 Cr01 70.84(9)
C20 C19 Cr01 72.14(9)
C18 C19 H19 126.0
C20 C19 H19 126.0
Cr01 C19 H19 122.7
C16 C20 C19 107.83(15)
C16 C20 Cr01 71.77(9)
C19 C20 Cr01 70.94(9)
C16 C20 H20 126.1
C19 C20 H20 126.1
Cr01 C20 H20 122.9
C10 N001 C6 117.74(13)
C10 N001 Cr01 126.60(10)
C6 N001 Cr01 115.19(9)
C1 N002 C5 117.51(12)
C1 N002 Cr01 126.73(10)
C5 N002 Cr01 115.63(9)
N002 Cr01 N001 80.23(5)
N002 Cr01 C11 92.27(5)
N001 Cr01 C11 87.75(5)
N002 Cr01 C18 134.34(6)
N001 Cr01 C18 145.31(6)
C11 Cr01 C18 92.76(6)
N002 Cr01 C17 159.16(6)
N001 Cr01 C17 109.84(6)
C11 Cr01 C17 106.01(6)
C18 Cr01 C17 37.14(6)
N002 Cr01 C19 101.79(6)
N001 Cr01 C19 156.50(6)
C11 Cr01 C19 115.38(6)
C18 Cr01 C19 36.98(6)
C17 Cr01 C19 61.59(6)
N002 Cr01 C20 97.79(6)
N001 Cr01 C20 119.64(6)
C11 Cr01 C20 151.99(6)
C18 Cr01 C20 61.75(6)
C17 Cr01 C20 61.39(6)
C19 Cr01 C20 36.92(6)
N002 Cr01 C16 125.72(6)
N001 Cr01 C16 98.23(6)
C11 Cr01 C16 142.01(6)
C18 Cr01 C16 61.67(6)
C17 Cr01 C16 36.78(6)
C19 Cr01 C16 61.31(6)
C20 Cr01 C16 36.51(6)

loop_
_geom_bond_atom_site_label_1
_geom_bond_atom_site_label_2
_geom_bond_distance
C1 C2 1.366(2)
C1 N002 1.3674(18)
C1 H1 0.9500
C2 C3 1.409(2)
C2 H2 0.9500
C3 C4 1.365(2)
C3 H3 0.9500
C4 C5 1.408(2)
C4 H4 0.9500
C5 N002 1.3805(18)
C5 C6 1.425(2)
C6 N001 1.3836(18)
C6 C7 1.410(2)
C7 C8 1.369(2)
C7 H7 0.9500
C8 C9 1.407(2)
C8 H8 0.9500
C9 C10 1.365(2)
C9 H9 0.9500
C10 N001 1.3670(18)
C10 H10 0.9500
C11 C15 1.450(2)
C11 C12 1.454(2)
C11 Cr01 2.1783(14)
C11 H11 1.0000
C12 C13 1.366(2)
C12 H12 0.9500
C13 C14 1.432(2)
C13 H13 0.9500
C14 C15 1.372(2)
C14 H14 0.9500
C15 H15 0.9500
C16 C20 1.406(2)
C16 C17 1.411(2)
C16 Cr01 2.2445(15)
C16 H16 0.9500
C17 C18 1.413(2)
C17 Cr01 2.2255(15)
C17 H17 0.9500
C18 C19 1.408(2)
C18 Cr01 2.2111(15)
C18 H18 0.9500
C19 C20 1.416(2)
C19 Cr01 2.2285(15)
C19 H19 0.9500
C20 Cr01 2.2441(15)
C20 H20 0.9500
N001 Cr01 1.9825(13)
N002 Cr01 1.9684(12)

loop_
_geom_torsion_atom_site_label_1
_geom_torsion_atom_site_label_2
_geom_torsion_atom_site_label_3
_geom_torsion_atom_site_label_4
_geom_torsion
N002 C1 C2 C3 -1.8(2)
C1 C2 C3 C4 1.1(2)
C2 C3 C4 C5 0.7(2)
C3 C4 C5 N002 -1.9(2)
C3 C4 C5 C6 175.55(14)
N002 C5 C6 N001 0.54(17)
C4 C5 C6 N001 -177.08(13)
N002 C5 C6 C7 179.40(13)
C4 C5 C6 C7 1.8(2)
N001 C6 C7 C8 -0.1(2)
C5 C6 C7 C8 -178.86(14)
C6 C7 C8 C9 -0.4(2)
C7 C8 C9 C10 0.6(2)
C8 C9 C10 N001 -0.3(2)
C15 C11 C12 C13 3.67(17)
Cr01 C11 C12 C13 -114.76(12)
C11 C12 C13 C14 -2.85(18)
C12 C13 C14 C15 0.82(18)
C13 C14 C15 C11 1.54(18)
C12 C11 C15 C14 -3.14(17)
Cr01 C11 C15 C14 108.36(13)
C20 C16 C17 C18 -0.10(18)
Cr01 C16 C17 C18 62.30(10)
C20 C16 C17 Cr01 -62.40(11)
C16 C17 C18 C19 0.46(17)
Cr01 C17 C18 C19 63.71(10)
C16 C17 C18 Cr01 -63.24(11)
C17 C18 C19 C20 -0.65(17)
Cr01 C18 C19 C20 62.92(11)
C17 C18 C19 Cr01 -63.58(10)
C17 C16 C20 C19 -0.31(18)
Cr01 C16 C20 C19 -62.15(11)
C17 C16 C20 Cr01 61.85(11)
C18 C19 C20 C16 0.60(17)
Cr01 C19 C20 C16 62.69(11)
C18 C19 C20 Cr01 -62.09(10)
C9 C10 N001 C6 -0.2(2)
C9 C10 N001 Cr01 -171.86(11)
C7 C6 N001 C10 0.4(2)
C5 C6 N001 C10 179.32(12)
C7 C6 N001 Cr01 172.98(11)
C5 C6 N001 Cr01 -8.10(15)
C2 C1 N002 C5 0.6(2)
C2 C1 N002 Cr01 176.33(12)
C4 C5 N002 C1 1.2(2)
C6 C5 N002 C1 -176.49(12)
C4 C5 N002 Cr01 -174.94(10)
C6 C5 N002 Cr01 7.34(15)
C1 N002 Cr01 N001 175.14(13)
C5 N002 Cr01 N001 -9.10(10)
C1 N002 Cr01 C11 -97.53(12)
C5 N002 Cr01 C11 78.23(10)
C1 N002 Cr01 C18 -1.45(16)
C5 N002 Cr01 C18 174.31(9)
C1 N002 Cr01 C17 54.1(2)
C5 N002 Cr01 C17 -130.16(16)
C1 N002 Cr01 C19 18.98(13)
C5 N002 Cr01 C19 -165.26(10)
C1 N002 Cr01 C20 56.26(13)
C5 N002 Cr01 C20 -127.98(10)
C1 N002 Cr01 C16 81.98(13)
C5 N002 Cr01 C16 -102.26(11)
C10 N001 Cr01 N002 -178.80(13)
C6 N001 Cr01 N002 9.38(10)
C10 N001 Cr01 C11 88.51(12)
C6 N001 Cr01 C11 -83.31(10)
C10 N001 Cr01 C18 -3.09(18)
C6 N001 Cr01 C18 -174.92(10)
C10 N001 Cr01 C17 -17.70(14)
C6 N001 Cr01 C17 170.47(10)
C10 N001 Cr01 C19 -81.69(19)
C6 N001 Cr01 C19 106.49(16)
C10 N001 Cr01 C20 -85.34(13)
C6 N001 Cr01 C20 102.84(11)
C10 N001 Cr01 C16 -53.79(13)
C6 N001 Cr01 C16 134.39(10)
C15 C11 Cr01 N002 82.51(11)
C12 C11 Cr01 N002 -164.99(10)
C15 C11 Cr01 N001 162.63(11)
C12 C11 Cr01 N001 -84.86(10)
C15 C11 Cr01 C18 -52.09(11)
C12 C11 Cr01 C18 60.41(11)
C15 C11 Cr01 C17 -87.36(11)
C12 C11 Cr01 C17 25.15(11)
C15 C11 Cr01 C19 -21.68(13)
C12 C11 Cr01 C19 90.83(11)
C15 C11 Cr01 C20 -28.79(19)
C12 C11 Cr01 C20 83.71(16)
C15 C11 Cr01 C16 -96.86(13)
C12 C11 Cr01 C16 15.65(15)
C19 C18 Cr01 N002 34.61(13)
C17 C18 Cr01 N002 150.94(10)
C19 C18 Cr01 N001 -139.47(11)
C17 C18 Cr01 N001 -23.14(15)
C19 C18 Cr01 C11 130.49(10)
C17 C18 Cr01 C11 -113.18(10)
C19 C18 Cr01 C17 -116.33(14)
C17 C18 Cr01 C19 116.33(14)
C19 C18 Cr01 C20 -37.33(9)
C17 C18 Cr01 C20 78.99(11)
C19 C18 Cr01 C16 -79.01(10)
C17 C18 Cr01 C16 37.32(10)
C16 C17 Cr01 N002 39.4(2)
C18 C17 Cr01 N002 -77.59(19)
C16 C17 Cr01 N001 -76.79(11)
C18 C17 Cr01 N001 166.24(9)
C16 C17 Cr01 C11 -170.24(10)
C18 C17 Cr01 C11 72.79(10)
C16 C17 Cr01 C18 116.97(15)
C16 C17 Cr01 C19 79.17(11)
C18 C17 Cr01 C19 -37.80(10)
C16 C17 Cr01 C20 36.92(10)
C18 C17 Cr01 C20 -80.05(11)
C18 C17 Cr01 C16 -116.97(15)
C18 C19 Cr01 N002 -155.48(9)
C20 C19 Cr01 N002 87.30(10)
C18 C19 Cr01 N001 111.93(15)
C20 C19 Cr01 N001 -5.3(2)
C18 C19 Cr01 C11 -57.22(11)
C20 C19 Cr01 C11 -174.44(9)
C20 C19 Cr01 C18 -117.22(14)
C18 C19 Cr01 C17 37.97(10)
C20 C19 Cr01 C17 -79.25(11)
C18 C19 Cr01 C20 117.22(14)
C18 C19 Cr01 C16 80.07(10)
C20 C19 Cr01 C16 -37.15(10)
C16 C20 Cr01 N002 143.67(10)
C19 C20 Cr01 N002 -99.27(10)
C16 C20 Cr01 N001 60.52(11)
C19 C20 Cr01 N001 177.58(9)
C16 C20 Cr01 C11 -106.32(14)
C19 C20 Cr01 C11 10.74(18)
C16 C20 Cr01 C18 -79.67(11)
C19 C20 Cr01 C18 37.39(10)
C16 C20 Cr01 C17 -37.21(10)
C19 C20 Cr01 C17 79.85(11)
C16 C20 Cr01 C19 -117.06(15)
C19 C20 Cr01 C16 117.06(15)
C20 C16 Cr01 N002 -46.30(12)
C17 C16 Cr01 N002 -163.86(9)
C20 C16 Cr01 N001 -130.14(10)
C17 C16 Cr01 N001 112.30(10)
C20 C16 Cr01 C11 132.92(11)
C17 C16 Cr01 C11 15.36(15)
C20 C16 Cr01 C18 79.88(11)
C17 C16 Cr01 C18 -37.68(10)
C20 C16 Cr01 C17 117.56(15)
C20 C16 Cr01 C19 37.58(10)
C17 C16 Cr01 C19 -79.98(11)
C17 C16 Cr01 C20 -117.56(15)
